data_4002884
loop_
_publ_author_name
'Xia, Zhiguo'
'Fang, Huajing'
'Zhang, Xiuwen'
'Molokeev, Maxim S.'
'Gautier, Romain'
'Yan, Qingfeng'
'Wei, Su-Huai'
'Poeppelmeier, Kenneth R.'

_publ_section_title
;
 CsCu5Se3: A Copper-Rich Ternary Chalcogenide Semiconductor with Nearly
 Direct Band Gap for Photovoltaic Application
;
_journal_issue 3
_journal_name_full 'Chemistry of Materials'
_journal_page_first 1121
_journal_paper_doi 10.1021/acs.chemmater.7b05104
_journal_volume 30
_journal_year 2018
_chemical_formula_moiety
;
Cu5 Se3, Cs
;
_chemical_formula_sum 'Cs Cu5 Se3'
_chemical_formula_weight 687.54
_chemical_name_mineral
;
;
_space_group_IT_number 51
_space_group_name_Hall '-P 2a 2a'
_space_group_name_H-M_alt 'P m m a'
_symmetry_cell_setting orthorhombic
_symmetry_space_group_name_Hall '-P 2a 2a'
_symmetry_space_group_name_H-M 'P m m a'
_cell_angle_alpha 90
_cell_angle_beta 90
_cell_angle_gamma 90
_cell_formula_units_Z 2
_cell_length_a 9.99085(30)
_cell_length_b 4.09781(11)
_cell_length_c 9.00711(27)
_cell_measurement_temperature 300
_cell_volume 368.757(19)
_diffrn_ambient_temperature 300
_diffrn_measurement_device_type
;
D8 ADVANCE Bruker
;
_diffrn_radiation_monochromator none
_diffrn_radiation_probe x-ray
_diffrn_radiation_type
;
 Cu K\a~1~~2~
;
_exptl_absorpt_coefficient_mu 69.884
_exptl_crystal_density_diffrn 6.19188
_pd_char_colour
;
colourless
;
_pd_meas_2theta_range_inc 0.02
_pd_meas_2theta_range_max 110
_pd_meas_2theta_range_min 5
_pd_meas_scan_method step
_pd_proc_ls_pref_orient_corr
;
Anisotropic model of PO. Spherical harmonics 4 ordrer.
 Jarvinen (1993). Application of symmetrized harmonics expansion to correction
of the preferred orientation effect. - J. Appl. Cryst. 26 p525-531.
;
_pd_proc_ls_profile_function PearsonVII
_pd_proc_ls_prof_R_factor 1.783
_pd_proc_ls_prof_wR_expected 1.621
_pd_proc_ls_prof_wR_factor 2.389
_pd_proc_number_of_points 5250
_pd_spec_mount_mode reflection
_refine_ls_goodness_of_fit_all 1.474
_refine_ls_R_I_factor 0.57
_refine_ls_shift/su_max 0.01000
_cod_data_source_file cm7b05104_si_003.cif
_cod_data_source_block a
_cod_depositor_comments 'Adding full bibliography for 4002884--4002885.cif.'
_cod_original_cell_volume 368.756(19)
_cod_original_sg_symbol_Hall
;
-P 2a 2a
;
_cod_original_sg_symbol_H-M Pmma
_cod_original_formula_sum
;
Cs Cu5 Se3
;
_cod_database_code 4002884

loop_
_symmetry_equiv_pos_as_xyz
'x, y, z'
'-x, -y, -z'
'-x, y, -z'
'-x+1/2, -y, z'
'-x+1/2, y, z'
'x, -y, z'
'x+1/2, -y, -z'
'x+1/2, y, -z'

loop_
_atom_site_label
_atom_site_type_symbol
_atom_site_fract_x
_atom_site_fract_y
_atom_site_fract_z
_atom_site_occupancy
_atom_site_B_iso_or_equiv
Cs Cs 0.25 0 0.04733(15) 1 2.80(17)
Cu1 Cu 0.10897(23) 0.5 0.42992(25) 1 3.80(20)
Cu2 Cu 0.07490(24) 0 0.64162(26) 1 2.52(19)
Cu3 Cu 0.25 0.5 0.68718(30) 1 2.41(19)
Se1 Se 0.25 0 0.45274(26) 1 2.00(19)
Se2 Se 0.03038(15) 0.5 0.78219(19) 1 2.00(18)

loop_
_diffrn_radiation_wavelength
_diffrn_radiation_wavelength_wt
1.5406 1.0000
1.5443 0.5000

loop_
_geom_angle_atom_site_label_1
_geom_angle_atom_site_label_2
_geom_angle_atom_site_label_3
_geom_angle
_geom_angle_site_symmetry_1
_geom_angle_site_symmetry_3
Se1 Cs Se2 128.50(3) 1_555 1_554
Se1 Cs Se2 66.133(90) 1_555 2_556
Se2 Cs Se2 64.567(75) 1_554 1_544
Se2 Cs Se2 96.78(3) 1_554 2_556
Se2 Cs Se2 62.699(71) 1_554 2_566
Se2 Cs Se2 102.996(49) 1_554 4_554
Se2 Cs Se2 69.777(63) 1_554 4_564
Se2 Cs Se2 112.689(60) 1_554 7_566
Se2 Cs Se2 65.351(64) 2_556 2_566
Se2 Cs Se2 95.143(34) 2_556 7_556
Se2 Cs Se2 132.27(11) 2_556 7_566
Se1 Cu1 Se1 110.404(76) 1_555 1_565
Se1 Cu1 Se2 93.192(78) 1_555 1_555
Se1 Cu1 Se2 113.53(10) 1_555 2_566
Se2 Cu1 Se2 130.02(21) 1_555 2_566
Se1 Cu2 Se1 121.13(15) 1_555 2_556
Se1 Cu2 Se2 119.38(12) 1_555 1_555
Se1 Cu2 Se2 87.436(75) 2_556 1_555
Se2 Cu2 Se2 113.552(93) 1_555 1_545
Se1 Cu3 Se1 88.273(89) 1_555 1_565
Se1 Cu3 Se2 105.116(67) 1_555 1_555
Se2 Cu3 Se2 137.39(19) 1_555 4_565

loop_
_geom_bond_atom_site_label_1
_geom_bond_atom_site_label_2
_geom_bond_distance
_geom_bond_site_symmetry_2
Cs Se1 3.6516(27) .
Cs Se2 3.8361(16) 1_554
Cs Se2 3.7951(14) 2_556
Cu1 Se1 2.4951(13) .
Cu1 Se2 2.3640(28) 2_566
Cu2 Se1 2.4402(29) .
Cu2 Se2 2.4493(16) .
Cu3 Se2 2.3552(18) .
